data_4339561
loop_
_publ_author_name
'Liu, Gao-Feng'
'Filipovi\'c, Milos'
'Heinemann, Frank W.'
'Ivanovi\'c-Burmazovi\'c, Ivana'

_publ_section_title
;
 Seven-coordinate iron and manganese complexes with acyclic and rigid
 pentadentate chelates and their superoxide dismutase activity.
;
_journal_issue 21
_journal_name_full 'Inorganic chemistry'
_journal_page_first 8825
_journal_page_last 8835
_journal_paper_doi 10.1021/ic7012039
_journal_volume 46
_journal_year 2007
_chemical_formula_moiety 'C15 H31 Mn N5 O2, H2 O, 2(Cl)'
_chemical_formula_sum 'C15 H33 Cl2 Mn N5 O3'
_chemical_formula_weight 457.30
_chemical_name_systematic
; 
 ? 
;
_space_group_IT_number 61
_symmetry_cell_setting orthorhombic
_symmetry_space_group_name_Hall '-P 2ac 2ab'
_symmetry_space_group_name_H-M 'P b c a'
_atom_sites_solution_hydrogens 'difmap except methyl group H geom'
_atom_sites_solution_primary direct
_atom_sites_solution_secondary difmap
_audit_creation_method SHELXL-97
_cell_angle_alpha 90.00
_cell_angle_beta 90.00
_cell_angle_gamma 90.00
_cell_formula_units_Z 8
_cell_length_a 10.245(1)
_cell_length_b 19.031(1)
_cell_length_c 22.756(1)
_cell_measurement_reflns_used 100
_cell_measurement_temperature 295(2)
_cell_measurement_theta_max 12.00
_cell_measurement_theta_min 2.15
_cell_volume 4436.8(5)
_computing_cell_refinement 'XSCAnS 2.31 (Bruker AXS, 1999)'
_computing_data_collection 'XSCAnS 2.31 (Bruker AXS, 1999)'
_computing_data_reduction 'XSCAnS 2.31 (Bruker AXS, 1999)'
_computing_molecular_graphics 'SHELXTL 6.12 (Bruker AXS, 2002)'
_computing_publication_material 'SHELXTL 6.12 (Bruker AXS, 2002)'
_computing_structure_refinement 'SHELXTL 6.12 (Bruker AXS, 2002)'
_computing_structure_solution 'SHELXTL 6.12 (Bruker AXS, 2002)'
_diffrn_ambient_temperature 295(2)
_diffrn_measured_fraction_theta_full 0.999
_diffrn_measured_fraction_theta_max 0.999
_diffrn_measurement_device_type 'Siemens P4'
_diffrn_measurement_method 'profile data from \w-scans'
_diffrn_radiation_monochromator graphite
_diffrn_radiation_source 'fine-focus sealed tube'
_diffrn_radiation_type MoK\a
_diffrn_radiation_wavelength 0.71073
_diffrn_reflns_av_R_equivalents 0.0632
_diffrn_reflns_av_sigmaI/netI 0.0855
_diffrn_reflns_limit_h_max 12
_diffrn_reflns_limit_h_min -12
_diffrn_reflns_limit_k_max 23
_diffrn_reflns_limit_k_min -23
_diffrn_reflns_limit_l_max 28
_diffrn_reflns_limit_l_min -28
_diffrn_reflns_number 9042
_diffrn_reflns_theta_full 26.36
_diffrn_reflns_theta_max 26.36
_diffrn_reflns_theta_min 2.79
_diffrn_standards_decay_% 0
_diffrn_standards_interval_count 100
_diffrn_standards_number 3
_exptl_absorpt_coefficient_mu 0.859
_exptl_absorpt_correction_T_max 0.739
_exptl_absorpt_correction_T_min 0.698
_exptl_absorpt_correction_type psi-scan
_exptl_absorpt_process_details
;
 North A C T, Phillips D C, Mathews F S, Acta Cryst. A24 (1968), 351-359.
;
_exptl_crystal_colour colorless
_exptl_crystal_density_diffrn 1.369
_exptl_crystal_density_method 'not measured'
_exptl_crystal_description irregular
_exptl_crystal_F_000 1928
_exptl_crystal_size_max 0.42
_exptl_crystal_size_mid 0.38
_exptl_crystal_size_min 0.35
_refine_diff_density_max 0.369
_refine_diff_density_min -0.376
_refine_diff_density_rms 0.056
_refine_ls_extinction_method none
_refine_ls_goodness_of_fit_ref 0.986
_refine_ls_hydrogen_treatment mixed
_refine_ls_matrix_type full
_refine_ls_number_parameters 318
_refine_ls_number_reflns 4521
_refine_ls_number_restraints 0
_refine_ls_restrained_S_all 0.986
_refine_ls_R_factor_all 0.1231
_refine_ls_R_factor_gt 0.0520
_refine_ls_shift/su_max 0.001
_refine_ls_shift/su_mean 0.000
_refine_ls_structure_factor_coef Fsqd
_refine_ls_weighting_details 'calc w=1/[\s^2^(Fo^2^)+(0.0440P)^2^+0.0000P] where P=(Fo^2^+2Fc^2^)/3'
_refine_ls_weighting_scheme calc
_refine_ls_wR_factor_gt 0.0962
_refine_ls_wR_factor_ref 0.1189
_reflns_number_gt 2403
_reflns_number_total 4521
_reflns_threshold_expression >2sigma(I)
_cod_data_source_file ic7012039-file004.cif
_cod_data_source_block fh0303
_cod_depositor_comments
;
The following automatic conversions were performed:

'_exptl_absorpt_correction_type' value 'Psi-scan' changed to
'psi-scan' according to
/usr/data/users/saulius/automatic-downloads/retrospective/ACS/lib/dictionaries/cif_core.dic
dictionary named 'cif_core.dic' version 2.4.2 from 2011-04-26.

Automatic conversion script
Id: cif_fix_values 2281 2013-09-26 08:29:07Z andrius 
;
_cod_original_sg_symbol_Hall -P2ac2ab
_cod_original_sg_symbol_H-M Pbca
_cod_database_code 4339561

loop_
_symmetry_equiv_pos_as_xyz
'x, y, z'
'-x+1/2, -y, z+1/2'
'-x, y+1/2, -z+1/2'
'x+1/2, -y+1/2, -z'
'-x, -y, -z'
'x-1/2, y, -z-1/2'
'x, -y-1/2, z-1/2'
'-x-1/2, y-1/2, z'

loop_
_atom_site_label
_atom_site_type_symbol
_atom_site_fract_x
_atom_site_fract_y
_atom_site_fract_z
_atom_site_U_iso_or_equiv
_atom_site_adp_type
_atom_site_occupancy
_atom_site_symmetry_multiplicity
_atom_site_calc_flag
_atom_site_refinement_flags
Mn1 Mn 0.29796(5) 0.08101(3) 0.62167(2) 0.04186(17) Uani 1 1 d .
N1 N 0.1311(3) 0.00219(18) 0.62762(14) 0.0517(8) Uani 1 1 d .
N2 N 0.1073(3) 0.1306(2) 0.58284(15) 0.0585(10) Uani 1 1 d .
H2N H 0.063(4) 0.151(2) 0.6093(17) 0.070 Uiso 1 1 d .
N3 N 0.3651(4) 0.18394(18) 0.57520(16) 0.0572(10) Uani 1 1 d .
H3N H 0.391(4) 0.167(2) 0.5395(17) 0.069 Uiso 1 1 d .
N4 N 0.5058(3) 0.10411(18) 0.65731(15) 0.0521(9) Uani 1 1 d .
H4N H 0.497(4) 0.124(2) 0.6962(16) 0.063 Uiso 1 1 d .
N5 N 0.3745(3) -0.02503(17) 0.66203(14) 0.0517(9) Uani 1 1 d .
H5N H 0.391(4) -0.052(2) 0.6271(17) 0.062 Uiso 1 1 d .
O1 O 0.3385(3) 0.03152(15) 0.53218(13) 0.0556(8) Uani 1 1 d .
H1A H 0.371(4) -0.007(2) 0.5319(19) 0.067 Uiso 1 1 d .
H1B H 0.389(4) 0.054(2) 0.5109(18) 0.067 Uiso 1 1 d .
O2 O 0.2338(3) 0.1265(2) 0.70777(15) 0.0749(11) Uani 1 1 d .
H2A H 0.160(4) 0.145(2) 0.709(2) 0.090 Uiso 1 1 d .
H2B H 0.279(5) 0.146(3) 0.727(2) 0.090 Uiso 1 1 d .
C1 C 0.1457(4) -0.0555(2) 0.66148(18) 0.0566(11) Uani 1 1 d .
C2 C 0.0447(6) -0.1038(3) 0.6663(2) 0.0736(15) Uani 1 1 d .
H2 H 0.066(4) -0.148(2) 0.6938(19) 0.088 Uiso 1 1 d .
C3 C -0.0680(6) -0.0920(3) 0.6371(3) 0.0875(18) Uani 1 1 d .
H3 H -0.147(5) -0.124(3) 0.641(2) 0.105 Uiso 1 1 d .
C4 C -0.0837(5) -0.0344(3) 0.6026(3) 0.0779(16) Uani 1 1 d .
H4 H -0.162(5) -0.013(3) 0.586(2) 0.094 Uiso 1 1 d .
C5 C 0.0210(4) 0.0135(3) 0.59803(19) 0.0587(12) Uani 1 1 d .
C6 C 0.0216(4) 0.0761(3) 0.5580(2) 0.0681(13) Uani 1 1 d .
H6 H 0.070(4) 0.059(2) 0.5180(19) 0.082 Uiso 1 1 d .
C7 C 0.1391(6) 0.1881(3) 0.5418(2) 0.0755(15) Uani 1 1 d .
H7A H 0.046(4) 0.220(2) 0.5326(18) 0.091 Uiso 1 1 d .
H7B H 0.167(5) 0.170(2) 0.505(2) 0.091 Uiso 1 1 d .
C12 C 0.2511(6) 0.2297(3) 0.5665(3) 0.0784(17) Uani 1 1 d .
H12A H 0.221(4) 0.248(3) 0.605(2) 0.094 Uiso 1 1 d .
H12B H 0.275(5) 0.262(3) 0.543(2) 0.094 Uiso 1 1 d .
C13 C 0.4728(6) 0.2155(3) 0.6078(2) 0.0765(16) Uani 1 1 d .
H13A H 0.423(4) 0.235(2) 0.6467(19) 0.092 Uiso 1 1 d .
H13B H 0.510(4) 0.255(2) 0.589(2) 0.092 Uiso 1 1 d .
C14 C 0.5714(5) 0.1588(3) 0.6223(2) 0.0700(14) Uani 1 1 d .
H14A H 0.602(4) 0.135(2) 0.5815(19) 0.084 Uiso 1 1 d .
H14B H 0.650(4) 0.177(2) 0.6416(19) 0.084 Uiso 1 1 d .
C15 C 0.5799(4) 0.0384(3) 0.6626(2) 0.0651(13) Uani 1 1 d .
H15A H 0.602(4) 0.017(2) 0.6198(18) 0.078 Uiso 1 1 d .
H15B H 0.668(4) 0.046(2) 0.6837(18) 0.078 Uiso 1 1 d .
C20 C 0.4962(5) -0.0140(3) 0.6946(2) 0.0697(14) Uani 1 1 d .
H20A H 0.469(4) 0.003(2) 0.7367(19) 0.084 Uiso 1 1 d .
H20B H 0.544(4) -0.059(2) 0.7015(19) 0.084 Uiso 1 1 d .
C21 C 0.2724(5) -0.0628(2) 0.69473(19) 0.0595(12) Uani 1 1 d .
H21 H 0.265(4) -0.035(2) 0.7301(17) 0.071 Uiso 1 1 d .
C22 C -0.1140(5) 0.1036(3) 0.5418(3) 0.121(2) Uani 1 1 d .
H22A H -0.1055 0.1421 0.5148 0.182 Uiso 1 1 calc R
H22B H -0.1580 0.1192 0.5766 0.182 Uiso 1 1 calc R
H22C H -0.1635 0.0667 0.5237 0.182 Uiso 1 1 calc R
C23 C 0.3084(6) -0.1384(2) 0.7095(2) 0.0948(18) Uani 1 1 d .
H23A H 0.3892 -0.1390 0.7308 0.142 Uiso 1 1 calc R
H23B H 0.3180 -0.1648 0.6738 0.142 Uiso 1 1 calc R
H23C H 0.2408 -0.1589 0.7331 0.142 Uiso 1 1 calc R
Cl1 Cl 0.46625(13) 0.88186(6) 0.54335(5) 0.0722(4) Uani 1 1 d .
Cl2 Cl 0.95105(12) 0.18542(8) 0.71097(6) 0.0958(5) Uani 1 1 d .
O3 O 0.6719(5) 0.8053(4) 0.6294(4) 0.219(4) Uani 1 1 d .
H3A H 0.624(12) 0.802(6) 0.667(5) 0.328 Uiso 1 1 d .
H3B H 0.617(12) 0.814(7) 0.602(5) 0.328 Uiso 1 1 d .

loop_
_atom_site_aniso_label
_atom_site_aniso_U_11
_atom_site_aniso_U_22
_atom_site_aniso_U_33
_atom_site_aniso_U_23
_atom_site_aniso_U_13
_atom_site_aniso_U_12
Mn1 0.0370(3) 0.0462(3) 0.0424(3) -0.0038(3) 0.0000(3) 0.0014(3)
N1 0.0454(19) 0.062(2) 0.0474(19) -0.0086(18) 0.0004(18) -0.0055(17)
N2 0.058(2) 0.064(2) 0.054(2) -0.005(2) -0.0003(19) 0.018(2)
N3 0.069(2) 0.046(2) 0.056(2) -0.0077(18) 0.010(2) 0.000(2)
N4 0.045(2) 0.061(2) 0.050(2) -0.0115(18) 0.0038(17) -0.0006(18)
N5 0.056(2) 0.055(2) 0.044(2) -0.0050(17) -0.0004(18) 0.0053(19)
O1 0.061(2) 0.0502(18) 0.0550(18) -0.0043(15) 0.0128(15) -0.0008(15)
O2 0.051(2) 0.112(3) 0.062(2) -0.0339(19) -0.0026(17) 0.009(2)
C1 0.065(3) 0.054(3) 0.051(3) -0.018(2) 0.019(2) -0.016(2)
C2 0.083(4) 0.066(3) 0.072(3) -0.019(3) 0.023(3) -0.021(3)
C3 0.073(4) 0.099(5) 0.091(4) -0.029(4) 0.027(3) -0.035(4)
C4 0.050(3) 0.103(5) 0.080(4) -0.034(3) 0.007(3) -0.008(3)
C5 0.038(2) 0.083(3) 0.056(3) -0.024(3) 0.005(2) -0.006(2)
C6 0.044(3) 0.092(4) 0.069(3) -0.018(3) -0.016(2) 0.007(3)
C7 0.078(4) 0.068(3) 0.080(4) 0.009(3) -0.012(3) 0.024(3)
C12 0.095(4) 0.048(3) 0.092(4) 0.013(3) 0.018(3) 0.017(3)
C13 0.097(4) 0.060(3) 0.073(3) -0.007(3) 0.015(3) -0.023(3)
C14 0.047(3) 0.089(4) 0.074(3) -0.007(3) 0.005(3) -0.022(3)
C15 0.043(3) 0.081(4) 0.072(3) -0.014(3) -0.010(2) 0.007(3)
C20 0.068(3) 0.076(3) 0.066(3) 0.004(3) -0.025(3) 0.015(3)
C21 0.082(3) 0.052(3) 0.044(2) -0.003(2) 0.001(2) -0.004(2)
C22 0.066(4) 0.146(6) 0.151(6) -0.017(5) -0.040(4) 0.026(4)
C23 0.142(5) 0.061(3) 0.081(3) 0.011(3) -0.017(4) -0.005(3)
Cl1 0.1035(10) 0.0505(6) 0.0626(7) 0.0000(6) 0.0295(7) 0.0021(7)
Cl2 0.0636(8) 0.1498(14) 0.0740(8) 0.0444(9) 0.0221(7) 0.0301(9)
O3 0.094(4) 0.212(6) 0.351(11) 0.160(7) -0.067(5) -0.063(4)

loop_
_atom_type_symbol
_atom_type_description
_atom_type_scat_dispersion_real
_atom_type_scat_dispersion_imag
_atom_type_scat_source
C C 0.0033 0.0016 'International Tables Vol C Tables 4.2.6.8 and 6.1.1.4'
H H 0.0000 0.0000 'International Tables Vol C Tables 4.2.6.8 and 6.1.1.4'
N N 0.0061 0.0033 'International Tables Vol C Tables 4.2.6.8 and 6.1.1.4'
Cl Cl 0.1484 0.1585 'International Tables Vol C Tables 4.2.6.8 and 6.1.1.4'
Mn Mn 0.3368 0.7283 'International Tables Vol C Tables 4.2.6.8 and 6.1.1.4'
O O 0.0106 0.0060 'International Tables Vol C Tables 4.2.6.8 and 6.1.1.4'

loop_
_geom_angle_atom_site_label_1
_geom_angle_atom_site_label_2
_geom_angle_atom_site_label_3
_geom_angle
O2 Mn1 N1 88.98(12)
O2 Mn1 O1 173.36(11)
N1 Mn1 O1 85.30(11)
O2 Mn1 N4 83.71(12)
N1 Mn1 N4 142.41(13)
O1 Mn1 N4 102.88(12)
O2 Mn1 N3 99.13(14)
N1 Mn1 N3 143.32(13)
O1 Mn1 N3 83.58(11)
N4 Mn1 N3 74.25(13)
O2 Mn1 N2 85.95(12)
N1 Mn1 N2 70.23(13)
O1 Mn1 N2 88.95(12)
N4 Mn1 N2 145.17(13)
N3 Mn1 N2 74.71(14)
O2 Mn1 N5 95.05(14)
N1 Mn1 N5 70.26(13)
O1 Mn1 N5 86.19(11)
N4 Mn1 N5 73.74(12)
N3 Mn1 N5 143.15(13)
N2 Mn1 N5 140.45(13)
C5 N1 C1 121.0(4)
C5 N1 Mn1 119.9(3)
C1 N1 Mn1 119.1(3)
C6 N2 C7 114.3(4)
C6 N2 Mn1 111.0(3)
C7 N2 Mn1 110.7(3)
C6 N2 H2N 106(3)
C7 N2 H2N 103(3)
Mn1 N2 H2N 112(3)
C13 N3 C12 115.2(4)
C13 N3 Mn1 109.8(3)
C12 N3 Mn1 108.9(3)
C13 N3 H3N 112(3)
C12 N3 H3N 109(3)
Mn1 N3 H3N 102(3)
C15 N4 C14 114.2(4)
C15 N4 Mn1 110.0(3)
C14 N4 Mn1 111.3(3)
C15 N4 H4N 107(2)
C14 N4 H4N 105(2)
Mn1 N4 H4N 108(2)
C20 N5 C21 114.8(3)
C20 N5 Mn1 111.0(3)
C21 N5 Mn1 112.3(3)
C20 N5 H5N 110(2)
C21 N5 H5N 106(2)
Mn1 N5 H5N 101(2)
Mn1 O1 H1A 117(3)
Mn1 O1 H1B 115(3)
H1A O1 H1B 102(4)
Mn1 O2 H2A 116(3)
Mn1 O2 H2B 122(4)
H2A O2 H2B 110(5)
N1 C1 C2 120.1(5)
N1 C1 C21 117.2(4)
C2 C1 C21 122.7(5)
C3 C2 C1 119.1(5)
C3 C2 H2 126(2)
C1 C2 H2 115(2)
C2 C3 C4 121.3(5)
C2 C3 H3 122(3)
C4 C3 H3 116(3)
C3 C4 C5 118.3(5)
C3 C4 H4 131(3)
C5 C4 H4 109(3)
N1 C5 C4 120.1(5)
N1 C5 C6 115.6(4)
C4 C5 C6 124.1(5)
N2 C6 C5 109.2(4)
N2 C6 C22 113.1(4)
C5 C6 C22 114.5(4)
N2 C6 H6 105(2)
C5 C6 H6 106(2)
C22 C6 H6 108(2)
N2 C7 C12 108.8(4)
N2 C7 H7A 109(2)
C12 C7 H7A 115(2)
N2 C7 H7B 111(3)
C12 C7 H7B 107(3)
H7A C7 H7B 106(3)
N3 C12 C7 110.3(4)
N3 C12 H12A 109(3)
C7 C12 H12A 106(3)
N3 C12 H12B 107(3)
C7 C12 H12B 111(3)
H12A C12 H12B 113(4)
N3 C13 C14 108.8(4)
N3 C13 H13A 102(2)
C14 C13 H13A 112(2)
N3 C13 H13B 114(3)
C14 C13 H13B 113(3)
H13A C13 H13B 107(4)
N4 C14 C13 108.5(4)
N4 C14 H14A 107(2)
C13 C14 H14A 108(2)
N4 C14 H14B 113(3)
C13 C14 H14B 113(3)
H14A C14 H14B 107(3)
N4 C15 C20 108.1(4)
N4 C15 H15A 111(2)
C20 C15 H15A 108(2)
N4 C15 H15B 111(2)
C20 C15 H15B 112(2)
H15A C15 H15B 107(3)
N5 C20 C15 109.5(4)
N5 C20 H20A 106(2)
C15 C20 H20A 113(2)
N5 C20 H20B 112(3)
C15 C20 H20B 111(3)
H20A C20 H20B 105(3)
N5 C21 C1 108.3(3)
N5 C21 C23 113.6(4)
C1 C21 C23 114.0(4)
N5 C21 H21 102(2)
C1 C21 H21 107(2)
C23 C21 H21 111(2)
C6 C22 H22A 109.5
C6 C22 H22B 109.5
H22A C22 H22B 109.5
C6 C22 H22C 109.5
H22A C22 H22C 109.5
H22B C22 H22C 109.5
C21 C23 H23A 109.5
C21 C23 H23B 109.5
H23A C23 H23B 109.5
C21 C23 H23C 109.5
H23A C23 H23C 109.5
H23B C23 H23C 109.5
H3A O3 H3B 109(10)

loop_
_geom_bond_atom_site_label_1
_geom_bond_atom_site_label_2
_geom_bond_distance
Mn1 O2 2.241(3)
Mn1 N1 2.278(3)
Mn1 O1 2.282(3)
Mn1 N4 2.320(3)
Mn1 N3 2.330(4)
Mn1 N2 2.343(3)
Mn1 N5 2.352(3)
N1 C5 1.331(5)
N1 C1 1.349(5)
N2 C6 1.471(5)
N2 C7 1.476(6)
N2 H2N 0.85(4)
N3 C13 1.459(6)
N3 C12 1.470(6)
N3 H3N 0.91(4)
N4 C15 1.468(5)
N4 C14 1.472(6)
N4 H4N 0.96(4)
N5 C20 1.466(5)
N5 C21 1.471(5)
N5 H5N 0.96(4)
O1 H1A 0.80(4)
O1 H1B 0.82(4)
O2 H2A 0.83(4)
O2 H2B 0.75(5)
C1 C2 1.389(6)
C1 C21 1.509(6)
C2 C3 1.352(7)
C2 H2 1.07(4)
C3 C4 1.358(8)
C3 H3 1.02(5)
C4 C5 1.411(6)
C4 H4 0.98(4)
C5 C6 1.500(6)
C6 C22 1.530(6)
C6 H6 1.09(4)
C7 C12 1.502(8)
C7 H7A 1.15(4)
C7 H7B 0.96(4)
C12 H12A 1.00(5)
C12 H12B 0.85(5)
C13 C14 1.514(7)
C13 H13A 1.09(4)
C13 H13B 0.94(5)
C14 H14A 1.08(4)
C14 H14B 0.98(4)
C15 C20 1.503(7)
C15 H15A 1.08(4)
C15 H15B 1.04(4)
C20 H20A 1.05(4)
C20 H20B 1.00(4)
C21 C23 1.523(6)
C21 H21 0.96(4)
C22 H22A 0.9600
C22 H22B 0.9600
C22 H22C 0.9600
C23 H23A 0.9600
C23 H23B 0.9600
C23 H23C 0.9600
O3 H3A 0.98(11)
O3 H3B 0.85(11)

loop_
_geom_hbond_atom_site_label_D
_geom_hbond_atom_site_label_H
_geom_hbond_atom_site_label_A
_geom_hbond_distance_DH
_geom_hbond_distance_HA
_geom_hbond_distance_DA
_geom_hbond_angle_DHA
_geom_hbond_site_symmetry_A
N2 H2N Cl2 0.85(4) 2.66(4) 3.486(4) 163(4) 1_455
N3 H3N Cl1 0.91(4) 2.56(4) 3.440(4) 162(3) 5_666
N4 H4N Cl2 0.96(4) 2.46(4) 3.420(4) 171(3) 6_557
N5 H5N Cl1 0.96(4) 2.41(4) 3.364(4) 171(3) 1_545
O1 H1A Cl1 0.80(4) 2.35(4) 3.145(3) 173(4) 1_545
O1 H1B Cl1 0.82(4) 2.29(4) 3.110(3) 176(4) 5_666
O2 H2A Cl2 0.83(4) 2.27(5) 3.107(3) 176(5) 1_455
O2 H2B Cl2 0.75(5) 2.37(4) 3.104(3) 167(5) 6_557
O3 H3A Cl2 0.98(11) 2.55(11) 3.199(6) 123(9) 8_765
O3 H3B Cl1 0.85(11) 2.42(12) 3.224(6) 158(12) .
